data_4111652
loop_
_publ_author_name
'Jeremiah P. Malerich'
'Thomas J. Maimone'
'Gregory I. Elliott'
'Dirk Trauner'

_publ_contact_author_email ' trauner@cchem.berkeley.edu '
_publ_contact_author_fax ' 510-643-9480 '
_publ_contact_author_name ' Dirk Trauner'
_publ_contact_author_phone ' 510-643-5507 '
_publ_section_title
;
 Biomimetic Synthesis of Antimalarial Naphthoquinones
;
_journal_name_full 'Journal of the American Chemical Society'
_journal_page_first 6276
_journal_page_last 6283
_journal_paper_doi 10.1021/ja050092y
_journal_volume 127
_journal_year 2005
_chemical_formula_moiety 'C20 H18 O4'
_chemical_formula_sum 'C20 H18 O4'
_chemical_formula_weight 322.36
_chemical_name_common 'Sterekunthal B'
_space_group_IT_number 33
_symmetry_cell_setting orthorhombic
_symmetry_Int_Tables_number 33
_symmetry_space_group_name_Hall 'P 2c -2n'
_symmetry_space_group_name_H-M 'P n a 21'
_audit_creation_date 'Wed Sep 24 10:50:31 2003'
_audit_creation_method 'by teXsan'
_cell_angle_alpha 90
_cell_angle_beta 90
_cell_angle_gamma 90
_cell_formula_units_Z 4
_cell_length_a 13.085(1)
_cell_length_b 7.9010(6)
_cell_length_c 15.038(1)
_cell_measurement_reflns_used 3226
_cell_measurement_temperature 126.2
_cell_measurement_theta_max 49.2
_cell_measurement_theta_min 5.4
_cell_volume 1554.7(2)
_computing_cell_refinement 'Bruker SAINT v5.04'
_computing_data_collection 'Bruker SMART v5.052d'
_computing_data_reduction 'Bruker SAINT v5.04'
_computing_publication_material teXsan
_computing_structure_refinement teXsan
_computing_structure_solution SIR92
_diffrn_ambient_temperature 126.2
_diffrn_measurement_device_type 'SMART CCD'
_diffrn_measurement_method \w-scan
_diffrn_orient_matrix_UB_11 0.00000
_diffrn_orient_matrix_UB_12 0.00000
_diffrn_orient_matrix_UB_13 0.00000
_diffrn_orient_matrix_UB_21 0.00000
_diffrn_orient_matrix_UB_22 0.00000
_diffrn_orient_matrix_UB_23 0.00000
_diffrn_orient_matrix_UB_31 0.00000
_diffrn_orient_matrix_UB_32 0.00000
_diffrn_orient_matrix_UB_33 0.00000
_diffrn_radiation_monochromator graphite
_diffrn_radiation_type MoK\a
_diffrn_radiation_wavelength 0.7107
_diffrn_reflns_av_R_equivalents 0.0595
_diffrn_reflns_limit_h_max 14
_diffrn_reflns_limit_h_min 0
_diffrn_reflns_limit_k_max 9
_diffrn_reflns_limit_k_min -9
_diffrn_reflns_limit_l_max 17
_diffrn_reflns_limit_l_min -17
_diffrn_reflns_number 6952
_diffrn_reflns_theta_max 24.73
_diffrn_source 'X-ray tube'
_diffrn_standards_decay_% 0.00
_diffrn_standards_interval_count 0
_diffrn_standards_number 0
_exptl_absorpt_coefficient_mu 0.095
_exptl_absorpt_correction_T_max 1.00
_exptl_absorpt_correction_T_min 0.60
_exptl_absorpt_correction_type empirical
_exptl_absorpt_process_details 'Blessing, 1995'
_exptl_crystal_colour colorless
_exptl_crystal_density_diffrn 1.377
_exptl_crystal_description blocks
_exptl_crystal_F_000 680.00
_exptl_crystal_size_max 0.430
_exptl_crystal_size_mid 0.360
_exptl_crystal_size_min 0.360
_refine_diff_density_max 0.32
_refine_diff_density_min -0.28
_refine_ls_extinction_coef 0.00000
_refine_ls_extinction_method none
_refine_ls_goodness_of_fit_ref 1.651
_refine_ls_hydrogen_treatment constr
_refine_ls_matrix_type full
_refine_ls_number_parameters 116
_refine_ls_number_reflns 1101
_refine_ls_number_restraints 0
_refine_ls_R_factor_all 0.0553
_refine_ls_R_factor_gt 0.0458
_refine_ls_shift/su_max 0.0000
_refine_ls_shift/su_mean 0.0000
_refine_ls_structure_factor_coef F
_refine_ls_weighting_scheme sigma
_refine_ls_wR_factor_all 0.0573
_refine_ls_wR_factor_gt 0.0552
_refine_ls_wR_factor_ref 0.0552
_reflns_number_gt 1101
_reflns_number_total 1530
_reflns_threshold_expression I>3.00sigma
_cod_data_source_file ja050092ysi20050106_085300.cif
_cod_data_source_block cmbx05
_cod_original_cell_volume 1554.7(4)
_cod_database_code 4111652

loop_
_symmetry_equiv_pos_as_xyz
'   +x,   +y,   +z'
'   -x,   -y,1/2+z'
1/2-x,1/2+y,1/2+z
'1/2+x,1/2-y,   +z'

loop_
_atom_site_aniso_label
_atom_site_aniso_U_11
_atom_site_aniso_U_22
_atom_site_aniso_U_33
_atom_site_aniso_U_12
_atom_site_aniso_U_13
_atom_site_aniso_U_23
O1 0.023(1) 0.019(1) 0.014(1) 0.006(1) -0.002(1) 0.001(1)
O2 0.051(2) 0.019(2) 0.038(2) -0.006(1) -0.009(2) 0.002(2)
O3 0.049(2) 0.029(2) 0.022(2) 0.015(2) 0.006(2) 0.008(2)
O4 0.078(3) 0.038(2) 0.031(2) 0.016(2) 0.018(2) 0.019(2)

loop_
_atom_site_label
_atom_site_fract_x
_atom_site_fract_y
_atom_site_fract_z
_atom_site_U_iso_or_equiv
_atom_site_thermal_displace_type
_atom_site_occupancy
O1 0.3199(2) 0.2246(3) 0.9000 0.0154(7) Uij 1.000
O2 0.1419(3) -0.1942(4) 0.8557(3) 0.0325(9) Uij 1.000
O3 0.3861(3) -0.0891(4) 0.8454(3) 0.0313(9) Uij 1.000
O4 0.3559(3) 0.4318(5) 0.6126(3) 0.046(1) Uij 1.000
C1 0.1778(3) 0.4025(5) 0.8528(4) 0.0220(9) Uij 1.000
C2 0.2516(3) 0.3600(5) 0.9309(3) 0.0217(9) Uij 1.000
C3 0.1799(3) 0.2860(5) 1.0015(3) 0.0219(9) Uij 1.000
C4 0.0876(3) 0.2160(5) 0.9497(4) 0.026(1) Uij 1.000
C5 0.1168(3) 0.2331(5) 0.8508(4) 0.0192(9) Uij 1.000
C6 0.1854(3) 0.0889(5) 0.8118(3) 0.0208(10) Uij 1.000
C7 0.2979(3) 0.1658(5) 0.8117(4) 0.0192(9) Uij 1.000
C8 0.2995(3) 0.3115(5) 0.7467(4) 0.0218(10) Uij 1.000
C9 0.2364(3) 0.4366(6) 0.7702(4) 0.0250(10) Uij 1.000
C10 0.3173(3) 0.5060(5) 0.9617(4) 0.0254(10) Uij 1.000
C11 0.1837(3) -0.0615(5) 0.8753(4) 0.023(1) Uij 1.000
C12 0.1519(3) 0.0364(6) 0.7196(4) 0.026(1) Uij 1.000
C13 0.3759(3) 0.0274(6) 0.7925(4) 0.023(1) Uij 1.000
C14 0.3610(4) 0.3150(6) 0.6657(4) 0.030(1) Uij 1.000
C15 0.4310(3) 0.1693(5) 0.6491(3) 0.024(1) Uij 1.000
C16 0.4369(3) 0.0338(5) 0.7096(4) 0.0203(9) Uij 1.000
C17 0.5050(3) -0.0997(5) 0.6929(4) 0.024(1) Uij 1.000
C18 0.5653(4) -0.0964(6) 0.6183(4) 0.031(1) Uij 1.000
C19 0.5601(4) 0.0372(6) 0.5584(4) 0.032(1) Uij 1.000
C20 0.4916(4) 0.1675(6) 0.5732(4) 0.028(1) Uij 1.000
H1 0.1346 0.4951 0.8674 0.0265 Uij 1.000
H2 0.1586 0.3716 1.0418 0.0263 Uij 1.000
H3 0.2130 0.1979 1.0334 0.0263 Uij 1.000
H4 0.0280 0.2802 0.9624 0.0311 Uij 1.000
H5 0.0760 0.1008 0.9645 0.0311 Uij 1.000
H6 0.0569 0.2459 0.8156 0.0231 Uij 1.000
H7 0.2296 0.5383 0.7371 0.0300 Uij 1.000
H8 0.3602 0.4696 1.0089 0.0305 Uij 1.000
H9 0.2748 0.5956 0.9818 0.0305 Uij 1.000
H10 0.3582 0.5447 0.9136 0.0305 Uij 1.000
H11 0.2161 -0.0516 0.9316 0.0279 Uij 1.000
H12 0.0841 -0.0064 0.7220 0.0307 Uij 1.000
H13 0.1964 -0.0491 0.6978 0.0307 Uij 1.000
H14 0.1541 0.1316 0.6810 0.0307 Uij 1.000
H15 0.5093 -0.1921 0.7332 0.0294 Uij 1.000
H16 0.6114 -0.1869 0.6075 0.0369 Uij 1.000
H17 0.6033 0.0390 0.5076 0.0382 Uij 1.000
H18 0.4859 0.2566 0.5311 0.0333 Uij 1.000

loop_
_atom_type_symbol
_atom_type_oxidation_number
_atom_type_number_in_cell
_atom_type_scat_dispersion_real
_atom_type_scat_dispersion_imag
_atom_type_scat_source
C 0 80 0.003 0.002 'International Tables'
H 0 72 0.000 0.000 'International Tables'
O 0 16 0.011 0.006 'International Tables'

loop_
_geom_angle_atom_site_label_1
_geom_angle_atom_site_label_2
_geom_angle_atom_site_label_3
_geom_angle
_geom_angle_publ_flag
C2 O1 C7 114.0(3) yes
C2 C1 C5 98.5(3) yes
C2 C1 C9 110.5(3) yes
C5 C1 C9 113.8(4) yes
O1 C2 C1 107.2(3) yes
O1 C2 C3 108.3(3) yes
O1 C2 C10 107.9(3) yes
C1 C2 C3 103.0(3) yes
C1 C2 C10 114.8(4) yes
C3 C2 C10 115.3(4) yes
C2 C3 C4 105.4(4) yes
C3 C4 C5 105.2(3) yes
C1 C5 C4 100.6(4) yes
C1 C5 C6 109.8(3) yes
C4 C5 C6 116.1(4) yes
C5 C6 C7 104.7(3) yes
C5 C6 C11 109.0(4) yes
C5 C6 C12 112.1(4) yes
C7 C6 C11 108.1(3) yes
C7 C6 C12 111.8(4) yes
C11 C6 C12 110.9(3) yes
O1 C7 C6 107.9(3) yes
O1 C7 C8 110.4(3) yes
O1 C7 C13 105.8(3) yes
C6 C7 C8 107.7(3) yes
C6 C7 C13 110.2(3) yes
C8 C7 C13 114.6(4) yes
C7 C8 C9 112.6(4) yes
C7 C8 C14 124.2(4) yes
C9 C8 C14 123.2(4) yes
C1 C9 C8 114.0(4) yes
O2 C11 C6 121.7(4) yes
O3 C13 C7 119.4(4) yes
O3 C13 C16 120.9(4) yes
C7 C13 C16 119.7(4) yes
O4 C14 C8 121.9(4) yes
O4 C14 C15 120.5(4) yes
C8 C14 C15 117.6(4) yes
C14 C15 C16 120.8(4) yes
C14 C15 C20 119.7(4) yes
C16 C15 C20 119.5(4) yes
C13 C16 C15 122.7(4) yes
C13 C16 C17 117.8(4) yes
C15 C16 C17 119.4(4) yes
C16 C17 C18 119.8(4) yes
C17 C18 C19 121.2(4) yes
C18 C19 C20 119.4(5) yes
C15 C20 C19 120.7(4) yes

loop_
_geom_bond_atom_site_label_1
_geom_bond_atom_site_label_2
_geom_bond_distance
_geom_bond_publ_flag
O1 C2 1.469(5) yes
O1 C7 1.435(5) yes
O2 C11 1.219(5) yes
O3 C13 1.223(5) yes
O4 C14 1.222(6) yes
C1 C2 1.557(6) yes
C1 C5 1.559(6) yes
C1 C9 1.484(7) yes
C2 C3 1.533(6) yes
C2 C10 1.511(6) yes
C3 C4 1.540(6) yes
C4 C5 1.541(7) yes
C5 C6 1.565(6) yes
C6 C7 1.593(6) yes
C6 C11 1.525(6) yes
C6 C12 1.513(7) yes
C7 C8 1.510(6) yes
C7 C13 1.523(6) yes
C8 C9 1.336(7) yes
C8 C14 1.461(7) yes
C13 C16 1.482(7) yes
C14 C15 1.492(6) yes
C15 C16 1.408(6) yes
C15 C20 1.389(7) yes
C16 C17 1.403(6) yes
C17 C18 1.372(7) yes
C18 C19 1.390(7) yes
C19 C20 1.384(7) yes
